data_7230902
loop_
_publ_author_name
'Jillella, Raveendra'
'Oh, Chang Ho'

_publ_section_title
;
 Copper-catalyzed tandem reaction of 2-alkynylanilines with benzoquinones:
 efficient access to 3-indolylquinones
;
_journal_issue 39
_journal_name_full 'RSC Advances'
_journal_page_first 22122
_journal_paper_doi 10.1039/C8RA03712D
_journal_volume 8
_journal_year 2018
_chemical_formula_sum 'C21 H15 N O2'
_chemical_formula_weight 313.34
_chemical_name_systematic
;
 ?
;
_space_group_crystal_system triclinic
_space_group_IT_number 2
_space_group_name_Hall '-P 1'
_space_group_name_H-M_alt 'P -1'
_symmetry_space_group_name_Hall '-P 1'
_symmetry_space_group_name_H-M 'P -1'
_atom_sites_solution_hydrogens geom
_audit_creation_method SHELXL-2014
_audit_update_record
;
2018-05-23 deposited with the CCDC.
2018-06-04 downloaded from the CCDC.
;
_cell_angle_alpha 102.690(3)
_cell_angle_beta 102.936(4)
_cell_angle_gamma 114.855(3)
_cell_formula_units_Z 2
_cell_length_a 9.6735(10)
_cell_length_b 9.8130(10)
_cell_length_c 9.8262(12)
_cell_measurement_reflns_used 3208
_cell_measurement_temperature 100(2)
_cell_measurement_theta_max 25.20
_cell_measurement_theta_min 2.27
_cell_volume 771.22(15)
_computing_structure_refinement 'SHELXL-2014 (Sheldrick, 2014)'
_diffrn_ambient_temperature 100(2)
_diffrn_measured_fraction_theta_full 0.999
_diffrn_measured_fraction_theta_max 0.998
_diffrn_measurement_device_type 'Bruker APEX-II CCD'
_diffrn_measurement_method '\f and \w scans'
_diffrn_radiation_type MoK\a
_diffrn_radiation_wavelength 0.71073
_diffrn_reflns_av_R_equivalents 0.0309
_diffrn_reflns_av_unetI/netI 0.0403
_diffrn_reflns_Laue_measured_fraction_full 0.999
_diffrn_reflns_Laue_measured_fraction_max 0.998
_diffrn_reflns_limit_h_max 11
_diffrn_reflns_limit_h_min -11
_diffrn_reflns_limit_k_max 11
_diffrn_reflns_limit_k_min -11
_diffrn_reflns_limit_l_max 11
_diffrn_reflns_limit_l_min -11
_diffrn_reflns_number 10506
_diffrn_reflns_point_group_measured_fraction_full 0.999
_diffrn_reflns_point_group_measured_fraction_max 0.998
_diffrn_reflns_theta_full 25.242
_diffrn_reflns_theta_max 25.662
_diffrn_reflns_theta_min 2.275
_exptl_absorpt_coefficient_mu 0.087
_exptl_crystal_density_diffrn 1.349
_exptl_crystal_description block
_exptl_crystal_F_000 328
_refine_diff_density_max 0.270
_refine_diff_density_min -0.295
_refine_diff_density_rms 0.064
_refine_ls_extinction_method none
_refine_ls_goodness_of_fit_ref 1.004
_refine_ls_hydrogen_treatment constr
_refine_ls_matrix_type full
_refine_ls_number_parameters 217
_refine_ls_number_reflns 2916
_refine_ls_number_restraints 0
_refine_ls_restrained_S_all 1.004
_refine_ls_R_factor_all 0.0814
_refine_ls_R_factor_gt 0.0662
_refine_ls_shift/su_max 0.002
_refine_ls_shift/su_mean 0.000
_refine_ls_structure_factor_coef Fsqd
_refine_ls_weighting_details 'w=1/[\s^2^(Fo^2^)+3.3450P] where P=(Fo^2^+2Fc^2^)/3'
_refine_ls_weighting_scheme calc
_refine_ls_wR_factor_gt 0.1552
_refine_ls_wR_factor_ref 0.1615
_reflns_Friedel_coverage 0.000
_reflns_number_gt 2322
_reflns_number_total 2916
_reflns_threshold_expression 'I > 2\s(I)'
_cod_data_source_file c8ra03712d2.cif
_cod_data_source_block och11-1
_cod_database_code 7230902
_shelx_space_group_comment
;
The symmetry employed for this shelxl refinement is uniquely defined
by the following loop, which should always be used as a source of
symmetry information in preference to the above space-group names.
They are only intended as comments.
;
_shelxl_version_number 2014-3

loop_
_space_group_symop_operation_xyz
'x, y, z'
'-x, -y, -z'

loop_
_atom_site_label
_atom_site_type_symbol
_atom_site_fract_x
_atom_site_fract_y
_atom_site_fract_z
_atom_site_U_iso_or_equiv
_atom_site_adp_type
_atom_site_occupancy
_atom_site_site_symmetry_order
_atom_site_calc_flag
_atom_site_refinement_flags_posn
_atom_site_refinement_flags_adp
O1 O 0.5989(3) 0.3998(3) 0.0147(3) 0.0269(6) Uani 1 1 d . .
O2 O 0.1871(3) 0.1274(3) -0.5459(3) 0.0354(7) Uani 1 1 d . .
N1 N 0.2193(3) 0.1652(3) 0.1760(3) 0.0199(6) Uani 1 1 d . .
H1 H 0.2311 0.1400 0.2568 0.024 Uiso 1 1 calc R U
C1 C 0.5002(4) 0.3404(4) -0.1124(4) 0.0190(7) Uani 1 1 d . .
C2 C 0.3209(4) 0.2362(4) -0.1482(4) 0.0186(7) Uani 1 1 d . .
C3 C 0.2206(4) 0.1722(4) -0.2929(4) 0.0228(8) Uani 1 1 d . .
H3 H 0.1067 0.1081 -0.3161 0.027 Uiso 1 1 calc R U
C4 C 0.2791(4) 0.1973(4) -0.4148(4) 0.0227(8) Uani 1 1 d . .
C5 C 0.4549(4) 0.3068(4) -0.3765(4) 0.0256(8) Uani 1 1 d . .
H5 H 0.4953 0.3303 -0.4530 0.031 Uiso 1 1 calc R U
C6 C 0.5573(4) 0.3729(4) -0.2348(4) 0.0249(8) Uani 1 1 d . .
H6 H 0.6698 0.4427 -0.2124 0.030 Uiso 1 1 calc R U
C7 C 0.3146(4) 0.1732(4) 0.0909(4) 0.0177(7) Uani 1 1 d . .
C8 C 0.2600(4) 0.2151(4) -0.0271(4) 0.0170(7) Uani 1 1 d . .
C9 C 0.1231(4) 0.2335(4) -0.0125(4) 0.0178(7) Uani 1 1 d . .
C10 C 0.0224(4) 0.2808(4) -0.0914(4) 0.0241(8) Uani 1 1 d . .
H10 H 0.0334 0.3014 -0.1795 0.029 Uiso 1 1 calc R U
C11 C -0.0925(4) 0.2971(4) -0.0394(4) 0.0290(9) Uani 1 1 d . .
H11 H -0.1602 0.3304 -0.0916 0.035 Uiso 1 1 calc R U
C12 C -0.1114(4) 0.2650(4) 0.0900(4) 0.0282(9) Uani 1 1 d . .
H12 H -0.1917 0.2772 0.1236 0.034 Uiso 1 1 calc R U
C13 C -0.0159(4) 0.2163(4) 0.1690(4) 0.0244(8) Uani 1 1 d . .
H13 H -0.0298 0.1932 0.2556 0.029 Uiso 1 1 calc R U
C14 C 0.1022(4) 0.2023(4) 0.1168(4) 0.0186(7) Uani 1 1 d . .
C15 C 0.4379(4) 0.1188(4) 0.1226(4) 0.0208(7) Uani 1 1 d . .
H15A H 0.4934 0.1318 0.0492 0.025 Uiso 1 1 calc R U
H15B H 0.3793 0.0028 0.1061 0.025 Uiso 1 1 calc R U
C16 C 0.5677(4) 0.2061(4) 0.2791(4) 0.0195(7) Uani 1 1 d . .
C17 C 0.6012(5) 0.1195(5) 0.3622(4) 0.0305(9) Uani 1 1 d . .
H17 H 0.5380 0.0056 0.3242 0.037 Uiso 1 1 calc R U
C18 C 0.7266(5) 0.1975(5) 0.5010(4) 0.0388(10) Uani 1 1 d . .
H18 H 0.7495 0.1366 0.5563 0.047 Uiso 1 1 calc R U
C19 C 0.8176(4) 0.3624(5) 0.5583(4) 0.0316(9) Uani 1 1 d . .
H19 H 0.9036 0.4155 0.6527 0.038 Uiso 1 1 calc R U
C20 C 0.7832(4) 0.4503(5) 0.4780(4) 0.0291(9) Uani 1 1 d . .
H20 H 0.8447 0.5643 0.5177 0.035 Uiso 1 1 calc R U
C21 C 0.6583(4) 0.3719(4) 0.3387(4) 0.0234(8) Uani 1 1 d . .
H21 H 0.6351 0.4332 0.2840 0.028 Uiso 1 1 calc R U

loop_
_atom_site_aniso_label
_atom_site_aniso_U_11
_atom_site_aniso_U_22
_atom_site_aniso_U_33
_atom_site_aniso_U_23
_atom_site_aniso_U_13
_atom_site_aniso_U_12
O1 0.0196(12) 0.0318(14) 0.0218(13) 0.0089(11) 0.0047(10) 0.0078(11)
O2 0.0277(14) 0.0488(18) 0.0189(13) 0.0129(12) 0.0066(11) 0.0102(13)
N1 0.0195(14) 0.0254(16) 0.0148(14) 0.0101(12) 0.0071(11) 0.0093(12)
C1 0.0201(17) 0.0181(17) 0.0198(17) 0.0064(14) 0.0070(14) 0.0105(14)
C2 0.0181(16) 0.0214(18) 0.0199(17) 0.0102(14) 0.0079(13) 0.0109(14)
C3 0.0185(17) 0.0254(19) 0.0202(17) 0.0079(14) 0.0064(14) 0.0076(15)
C4 0.0264(18) 0.0257(19) 0.0178(17) 0.0080(15) 0.0077(15) 0.0144(16)
C5 0.0250(18) 0.032(2) 0.0258(19) 0.0147(16) 0.0162(15) 0.0130(16)
C6 0.0209(17) 0.0250(19) 0.0262(19) 0.0095(15) 0.0106(15) 0.0079(15)
C7 0.0157(15) 0.0164(16) 0.0150(16) 0.0031(13) 0.0056(13) 0.0040(13)
C8 0.0132(15) 0.0187(17) 0.0160(16) 0.0060(13) 0.0049(12) 0.0055(13)
C9 0.0153(15) 0.0170(17) 0.0166(16) 0.0045(13) 0.0060(13) 0.0046(13)
C10 0.0205(17) 0.0238(19) 0.0260(19) 0.0110(15) 0.0073(14) 0.0087(15)
C11 0.0190(18) 0.025(2) 0.042(2) 0.0132(17) 0.0075(16) 0.0115(16)
C12 0.0148(17) 0.025(2) 0.036(2) 0.0000(16) 0.0092(15) 0.0075(15)
C13 0.0185(17) 0.0252(19) 0.0192(17) 0.0011(14) 0.0075(14) 0.0049(15)
C14 0.0157(16) 0.0178(17) 0.0164(16) 0.0034(13) 0.0047(13) 0.0051(14)
C15 0.0205(17) 0.0214(18) 0.0166(17) 0.0046(14) 0.0037(13) 0.0094(15)
C16 0.0169(16) 0.0236(18) 0.0188(17) 0.0058(14) 0.0072(13) 0.0112(14)
C17 0.033(2) 0.026(2) 0.028(2) 0.0080(16) 0.0034(16) 0.0157(17)
C18 0.045(2) 0.047(3) 0.029(2) 0.0158(19) 0.0010(18) 0.032(2)
C19 0.0218(18) 0.041(2) 0.0225(19) 0.0050(17) 0.0001(15) 0.0144(18)
C20 0.0224(18) 0.029(2) 0.0241(19) 0.0049(16) 0.0066(15) 0.0060(16)
C21 0.0244(18) 0.0258(19) 0.0203(17) 0.0096(15) 0.0083(14) 0.0118(15)

loop_
_atom_type_symbol
_atom_type_description
_atom_type_scat_dispersion_real
_atom_type_scat_dispersion_imag
_atom_type_scat_source
C C 0.0033 0.0016 'International Tables Vol C Tables 4.2.6.8 and 6.1.1.4'
H H 0.0000 0.0000 'International Tables Vol C Tables 4.2.6.8 and 6.1.1.4'
N N 0.0061 0.0033 'International Tables Vol C Tables 4.2.6.8 and 6.1.1.4'
O O 0.0106 0.0060 'International Tables Vol C Tables 4.2.6.8 and 6.1.1.4'

loop_
_geom_angle_atom_site_label_1
_geom_angle_atom_site_label_2
_geom_angle_atom_site_label_3
_geom_angle
C7 N1 C14 110.1(3)
O1 C1 C6 119.4(3)
O1 C1 C2 121.9(3)
C6 C1 C2 118.6(3)
C3 C2 C8 122.4(3)
C3 C2 C1 118.0(3)
C8 C2 C1 119.5(3)
C2 C3 C4 123.1(3)
O2 C4 C3 121.6(3)
O2 C4 C5 120.3(3)
C3 C4 C5 118.1(3)
C6 C5 C4 120.3(3)
C5 C6 C1 121.7(3)
N1 C7 C8 108.8(3)
N1 C7 C15 119.8(3)
C8 C7 C15 130.8(3)
C7 C8 C9 107.0(3)
C7 C8 C2 129.1(3)
C9 C8 C2 123.9(3)
C10 C9 C14 118.9(3)
C10 C9 C8 134.3(3)
C14 C9 C8 106.7(3)
C11 C10 C9 119.1(3)
C10 C11 C12 120.9(3)
C13 C12 C11 121.5(3)
C12 C13 C14 117.3(3)
N1 C14 C13 130.3(3)
N1 C14 C9 107.4(3)
C13 C14 C9 122.3(3)
C7 C15 C16 115.8(3)
C17 C16 C21 118.5(3)
C17 C16 C15 120.1(3)
C21 C16 C15 121.3(3)
C16 C17 C18 120.7(4)
C19 C18 C17 120.3(4)
C18 C19 C20 119.6(3)
C19 C20 C21 120.0(4)
C16 C21 C20 120.8(3)

loop_
_geom_bond_atom_site_label_1
_geom_bond_atom_site_label_2
_geom_bond_distance
O1 C1 1.221(4)
O2 C4 1.228(4)
N1 C7 1.367(4)
N1 C14 1.379(4)
C1 C6 1.473(5)
C1 C2 1.502(4)
C2 C3 1.355(5)
C2 C8 1.458(4)
C3 C4 1.460(5)
C4 C5 1.479(5)
C5 C6 1.336(5)
C7 C8 1.382(5)
C7 C15 1.499(5)
C8 C9 1.443(4)
C9 C10 1.402(5)
C9 C14 1.408(5)
C10 C11 1.374(5)
C11 C12 1.407(5)
C12 C13 1.377(5)
C13 C14 1.397(5)
C15 C16 1.526(4)
C16 C17 1.382(5)
C16 C21 1.383(5)
C17 C18 1.392(5)
C18 C19 1.375(6)
C19 C20 1.377(6)
C20 C21 1.393(5)
